data_4105063
loop_
_publ_author_name
'Prashant Jain'
'Vasanth Ramachandran'
'Ronald J. Clark'
'Hai Dong Zhou'
'Brian H. Toby'
'Naresh S. Dalal'
'Harold W. Kroto'
'Anthony K. Cheetham'

_publ_section_title
;
 Multiferroic Behavior Associated with an Order-Disorder Hydrogen Bonding
 Transition in Metal-Organic Frameworks (MOFs) with the Perovskite ABX3
 Architecture
;
_journal_name_full 'Journal of the American Chemical Society'
_journal_page_first 13625
_journal_page_last 13627
_journal_paper_doi 10.1021/ja904156s
_journal_volume 131
_journal_year 2009
_chemical_formula_moiety 'C9 H9 Fe3 O18, 3(C2 H6 N)'
_chemical_formula_sum 'C15 H27 Fe3 N2.97 O18'
_chemical_formula_weight 704.53
_chemical_name_common Dimethylammoniumironformate
_chemical_name_systematic
; 
 ? 
;
_space_group_IT_number 167
_symmetry_cell_setting hexagonal
_symmetry_space_group_name_Hall '-R 3 2"c'
_symmetry_space_group_name_H-M 'R -3 c :H'
_atom_sites_solution_hydrogens geom
_atom_sites_solution_primary direct
_atom_sites_solution_secondary difmap
_audit_creation_method SHELXL-97
_cell_angle_alpha 90.00
_cell_angle_beta 90.00
_cell_angle_gamma 120.00
_cell_formula_units_Z 2
_cell_length_a 8.241(2)
_cell_length_b 8.241
_cell_length_c 22.545(6)
_cell_measurement_temperature 273(2)
_cell_volume 1326.0(5)
_computing_structure_refinement 'SHELXL-97 (Sheldrick, 1997)'
_computing_structure_solution 'SHELXS-97 (Sheldrick, 1990)'
_diffrn_ambient_temperature 273(2)
_diffrn_measured_fraction_theta_full 0.941
_diffrn_measured_fraction_theta_max 0.941
_diffrn_measurement_device_type 'CCD area Detector'
_diffrn_measurement_method 'Omega scan'
_diffrn_radiation_monochromator graphite
_diffrn_radiation_source 'fine-focus sealed tube'
_diffrn_radiation_type MoK\a
_diffrn_radiation_wavelength 0.71073
_diffrn_reflns_av_R_equivalents 0.0560
_diffrn_reflns_av_sigmaI/netI 0.0493
_diffrn_reflns_limit_h_max 10
_diffrn_reflns_limit_h_min -10
_diffrn_reflns_limit_k_max 7
_diffrn_reflns_limit_k_min -10
_diffrn_reflns_limit_l_max 22
_diffrn_reflns_limit_l_min -26
_diffrn_reflns_number 1107
_diffrn_reflns_theta_full 26.71
_diffrn_reflns_theta_max 26.71
_diffrn_reflns_theta_min 3.38
_exptl_absorpt_coefficient_mu 1.705
_exptl_absorpt_correction_type multi-scan
_exptl_absorpt_process_details SADABS
_exptl_crystal_colour colorless
_exptl_crystal_density_diffrn 1.765
_exptl_crystal_description Cube
_exptl_crystal_F_000 720
_exptl_crystal_size_max 0.2
_exptl_crystal_size_mid 0.1
_exptl_crystal_size_min 0.1
_refine_diff_density_max 0.401
_refine_diff_density_min -0.487
_refine_diff_density_rms 0.092
_refine_ls_extinction_method none
_refine_ls_goodness_of_fit_ref 1.074
_refine_ls_hydrogen_treatment mixed
_refine_ls_matrix_type full
_refine_ls_number_parameters 31
_refine_ls_number_reflns 301
_refine_ls_number_restraints 3
_refine_ls_restrained_S_all 1.069
_refine_ls_R_factor_all 0.0561
_refine_ls_R_factor_gt 0.0403
_refine_ls_shift/su_max 0.002
_refine_ls_shift/su_mean 0.000
_refine_ls_structure_factor_coef Fsqd
_refine_ls_weighting_details 'calc w=1/[\s^2^(Fo^2^)+(0.0503P)^2^+0.0000P] where P=(Fo^2^+2Fc^2^)/3'
_refine_ls_weighting_scheme calc
_refine_ls_wR_factor_gt 0.0883
_refine_ls_wR_factor_ref 0.0930
_reflns_number_gt 228
_reflns_number_total 301
_reflns_threshold_expression >2sigma(I)
_cod_data_source_file ja904156s_si_001.cif
_cod_data_source_block Dimethylammoniumironformate
_cod_depositor_comments
;
The following automatic conversions were performed:

'_exptl_absorpt_correction_type' value 'multi scan' changed to
'multi-scan' according to the built-in table from CIF Core dictionary
named 'cif_core.dic' version 2.4.1 from 2010-06-29.

Automatic conversion script
Id: cif_fix_values 1715 2011-07-08 13:25:40Z adriana 
;
_cod_original_cell_volume 1326.2(5)
_cod_original_sg_symbol_H-M 'R -3 c'
_cod_database_code 4105063

loop_
_symmetry_equiv_pos_as_xyz
'x, y, z'
'-y, x-y, z'
'-x+y, -x, z'
'y, x, -z+1/2'
'x-y, -y, -z+1/2'
'-x, -x+y, -z+1/2'
'x+2/3, y+1/3, z+1/3'
'-y+2/3, x-y+1/3, z+1/3'
'-x+y+2/3, -x+1/3, z+1/3'
'y+2/3, x+1/3, -z+5/6'
'x-y+2/3, -y+1/3, -z+5/6'
'-x+2/3, -x+y+1/3, -z+5/6'
'x+1/3, y+2/3, z+2/3'
'-y+1/3, x-y+2/3, z+2/3'
'-x+y+1/3, -x+2/3, z+2/3'
'y+1/3, x+2/3, -z+7/6'
'x-y+1/3, -y+2/3, -z+7/6'
'-x+1/3, -x+y+2/3, -z+7/6'
'-x, -y, -z'
'y, -x+y, -z'
'x-y, x, -z'
'-y, -x, z-1/2'
'-x+y, y, z-1/2'
'x, x-y, z-1/2'
'-x+2/3, -y+1/3, -z+1/3'
'y+2/3, -x+y+1/3, -z+1/3'
'x-y+2/3, x+1/3, -z+1/3'
'-y+2/3, -x+1/3, z-1/6'
'-x+y+2/3, y+1/3, z-1/6'
'x+2/3, x-y+1/3, z-1/6'
'-x+1/3, -y+2/3, -z+2/3'
'y+1/3, -x+y+2/3, -z+2/3'
'x-y+1/3, x+2/3, -z+2/3'
'-y+1/3, -x+2/3, z+1/6'
'-x+y+1/3, y+2/3, z+1/6'
'x+1/3, x-y+2/3, z+1/6'

loop_
_atom_site_label
_atom_site_type_symbol
_atom_site_fract_x
_atom_site_fract_y
_atom_site_fract_z
_atom_site_U_iso_or_equiv
_atom_site_adp_type
_atom_site_occupancy
_atom_site_symmetry_multiplicity
_atom_site_calc_flag
_atom_site_refinement_flags
Fe Fe 0.0000 1.0000 0.0000 0.0229(4) Uani 1 6 d S
O O -0.0084(3) 0.7830(3) 0.05427(11) 0.0355(7) Uani 1 1 d .
C1 C 0.1217(6) 0.7884(6) 0.0833 0.0298(12) Uani 1 2 d S
C2 C 0.6667 0.3333 0.0297(3) 0.059(2) Uani 1 3 d SD
N N 0.5804(14) 0.2471(14) 0.0833 0.035(3) Uani 0.33 2 d SPD
H1 H 0.231(10) 0.898(10) 0.0833 0.059(19) Uiso 1 2 d S
H2 H 0.788(10) 0.358(19) 0.012(3) 0.29(6) Uiso 1 1 d D

loop_
_atom_site_aniso_label
_atom_site_aniso_U_11
_atom_site_aniso_U_22
_atom_site_aniso_U_33
_atom_site_aniso_U_23
_atom_site_aniso_U_13
_atom_site_aniso_U_12
Fe 0.0195(4) 0.0195(4) 0.0299(7) 0.000 0.000 0.0097(2)
O 0.0314(14) 0.0324(15) 0.0439(15) 0.0049(12) -0.0062(12) 0.0168(12)
C1 0.0249(19) 0.0249(19) 0.040(3) -0.0010(12) 0.0010(12) 0.012(2)
C2 0.066(3) 0.066(3) 0.046(4) 0.000 0.000 0.0330(16)
N 0.032(5) 0.032(5) 0.047(8) 0.004(3) -0.004(3) 0.021(5)

loop_
_atom_type_symbol
_atom_type_description
_atom_type_scat_dispersion_real
_atom_type_scat_dispersion_imag
_atom_type_scat_source
C C 0.0033 0.0016 'International Tables Vol C Tables 4.2.6.8 and 6.1.1.4'
H H 0.0000 0.0000 'International Tables Vol C Tables 4.2.6.8 and 6.1.1.4'
N N 0.0061 0.0033 'International Tables Vol C Tables 4.2.6.8 and 6.1.1.4'
O O 0.0106 0.0060 'International Tables Vol C Tables 4.2.6.8 and 6.1.1.4'
Fe Fe 0.3463 0.8444 'International Tables Vol C Tables 4.2.6.8 and 6.1.1.4'

loop_
_geom_angle_atom_site_label_1
_geom_angle_atom_site_label_2
_geom_angle_atom_site_label_3
_geom_angle
_geom_angle_site_symmetry_1
_geom_angle_site_symmetry_3
O Fe O 180.0 2_675 20_455
O Fe O 90.53(10) 2_675 3_465
O Fe O 89.47(10) 20_455 3_465
O Fe O 89.47(10) 2_675 19_575
O Fe O 90.53(10) 20_455 19_575
O Fe O 89.47(10) 3_465 19_575
O Fe O 90.53(10) 2_675 .
O Fe O 89.47(10) 20_455 .
O Fe O 90.53(10) 3_465 .
O Fe O 180.00(11) 19_575 .
O Fe O 89.47(10) 2_675 21_665
O Fe O 90.53(10) 20_455 21_665
O Fe O 180.00(11) 3_465 21_665
O Fe O 90.53(10) 19_575 21_665
O Fe O 89.47(10) . 21_665
C1 O Fe 127.4(3) . .
O C1 O 126.4(5) . 16_454
O C1 H1 116.8(2) . .
O C1 H1 116.8(2) 16_454 .
N C2 N 52.1(8) 2_655 .
N C2 N 52.1(8) 2_655 3_665
N C2 N 52.1(8) . 3_665
N C2 H2 84(4) 2_655 .
N C2 H2 130.8(18) . .
N C2 H2 120(8) 3_665 .
N N N 60.000(2) 3_665 2_655
N N C2 64.0(4) 3_665 16_544
N N C2 64.0(4) 2_655 16_544
N N C2 64.0(4) 3_665 .
N N C2 64.0(4) 2_655 .
C2 N C2 119.1(9) 16_544 .

loop_
_geom_bond_atom_site_label_1
_geom_bond_atom_site_label_2
_geom_bond_distance
_geom_bond_site_symmetry_2
Fe O 2.139(2) 2_675
Fe O 2.139(2) 20_455
Fe O 2.139(2) 3_465
Fe O 2.139(2) 19_575
Fe O 2.139(2) .
Fe O 2.139(2) 21_665
O C1 1.239(3) .
C1 O 1.239(3) 16_454
C1 H1 0.90(8) .
C2 N 1.403(7) 2_655
C2 N 1.403(7) .
C2 N 1.403(7) 3_665
C2 H2 1.002(10) .
N N 1.23(2) 3_665
N N 1.23(2) 2_655
N C2 1.403(7) 16_544

loop_
_geom_torsion_atom_site_label_1
_geom_torsion_atom_site_label_2
_geom_torsion_atom_site_label_3
_geom_torsion_atom_site_label_4
_geom_torsion
_geom_torsion_site_symmetry_1
_geom_torsion_site_symmetry_4
O Fe O C1 -28.6(2) 2_675 .
O Fe O C1 151.4(2) 20_455 .
O Fe O C1 -119.08(15) 3_465 .
O Fe O C1 118.5(5) 19_575 .
O Fe O C1 60.92(15) 21_665 .
Fe O C1 O -176.5(2) . 16_454
N C2 N N 67.6(3) 2_655 3_665
N C2 N N -67.6(3) 3_665 2_655
N C2 N C2 33.81(13) 2_655 16_544
N C2 N C2 -33.81(13) 3_665 16_544
